data_1559328
loop_
_publ_author_name
'Fostvedt, Jade I.'
'Grant, Lauren N.'
'Kriegel, Benjamin M.'
'Obenhuber, Andreas H.'
'Lohrey, Trevor D.'
'Bergman, Robert G.'
'Arnold, John'

_publ_section_title
;
 1,2-Addition and cycloaddition reactions of niobium bis(imido) and oxo
 imido complexes
;
_journal_name_full 'Chemical Science'
_journal_paper_doi 10.1039/D0SC03489D
_journal_year 2020
_chemical_formula_moiety 'C51 H69 N4 Nb O'
_chemical_formula_sum 'C51 H69 N4 Nb O'
_chemical_formula_weight 847.01
_chemical_melting_point 423
_chemical_name_common (BDI)Nb(NAr)(N(tBu)C(CPh2)O)
_chemical_name_systematic
(N-tert-butylamino-2,2-diphenylethenolato-N,O)-(2,6-diisopropylphenyl)imino-(tert-butyl)imino-(N,N?-bis(2,6-diisopropylphenyl)-3,5-dimethyl-B-diketiminato)-niobium(V)
_chemical_properties_physical Air-sensitive,Moisture-sensitive,Oxygen-sensitive
_space_group_crystal_system monoclinic
_space_group_IT_number 14
_space_group_name_Hall '-P 2ybc'
_space_group_name_H-M_alt 'P 1 21/c 1'
_atom_sites_solution_hydrogens geom
_audit_creation_date 2020-05-14
_audit_creation_method
;
Olex2 1.2
(compiled May 18 2018 14:05:52 for OlexSys, GUI svn.r5506)
;
_audit_update_record
;
2020-05-15 deposited with the CCDC.	2020-10-08 downloaded from the CCDC.
;
_cell_angle_alpha 90
_cell_angle_beta 101.813(2)
_cell_angle_gamma 90
_cell_formula_units_Z 8
_cell_length_a 24.1485(11)
_cell_length_b 15.8759(7)
_cell_length_c 24.2007(11)
_cell_measurement_reflns_used 9926
_cell_measurement_temperature 100
_cell_measurement_theta_max 25.40
_cell_measurement_theta_min 2.18
_cell_volume 9081.5(7)
_computing_molecular_graphics 'Olex2 (Dolomanov et al., 2009)'
_computing_publication_material 'Olex2 (Dolomanov et al., 2009)'
_computing_structure_refinement 'ShelXL (Sheldrick, 2015)'
_diffrn_ambient_temperature 100
_diffrn_measured_fraction_theta_full 0.995
_diffrn_measured_fraction_theta_max 0.991
_diffrn_measurement_device_type 'Bruker APEX-II CCD'
_diffrn_measurement_method '\f and \w scans'
_diffrn_radiation_type MoK\a
_diffrn_radiation_wavelength 0.71073
_diffrn_reflns_av_R_equivalents 0.0400
_diffrn_reflns_av_unetI/netI 0.0282
_diffrn_reflns_Laue_measured_fraction_full 0.995
_diffrn_reflns_Laue_measured_fraction_max 0.991
_diffrn_reflns_limit_h_max 29
_diffrn_reflns_limit_h_min -29
_diffrn_reflns_limit_k_max 19
_diffrn_reflns_limit_k_min -19
_diffrn_reflns_limit_l_max 26
_diffrn_reflns_limit_l_min -29
_diffrn_reflns_number 123296
_diffrn_reflns_point_group_measured_fraction_full 0.995
_diffrn_reflns_point_group_measured_fraction_max 0.991
_diffrn_reflns_theta_full 25.242
_diffrn_reflns_theta_max 25.441
_diffrn_reflns_theta_min 1.544
_diffrn_standards_number 0
_exptl_absorpt_coefficient_mu 0.306
_exptl_absorpt_correction_T_max 0.7452
_exptl_absorpt_correction_T_min 0.7108
_exptl_absorpt_correction_type multi-scan
_exptl_absorpt_process_details
;
SADABS-2016/2 (Bruker,2016) was used for absorption correction.
wR2(int) was 0.0864 before and 0.0475 after correction.
The Ratio of minimum to maximum transmission is 0.9538.
The \l/2 correction factor is Not present.
;
_exptl_crystal_colour brown
_exptl_crystal_colour_primary brown
_exptl_crystal_density_diffrn 1.239
_exptl_crystal_description block
_exptl_crystal_F_000 3616
_exptl_crystal_recrystallization_method 'Re-crystallisation from solvent: n-hexane'
_exptl_crystal_size_max 0.2
_exptl_crystal_size_mid 0.16
_exptl_crystal_size_min 0.16
_refine_diff_density_max 1.385
_refine_diff_density_min -0.508
_refine_diff_density_rms 0.068
_refine_ls_extinction_method none
_refine_ls_goodness_of_fit_ref 1.052
_refine_ls_hydrogen_treatment constr
_refine_ls_matrix_type full
_refine_ls_number_parameters 1059
_refine_ls_number_reflns 16641
_refine_ls_number_restraints 0
_refine_ls_restrained_S_all 1.052
_refine_ls_R_factor_all 0.0531
_refine_ls_R_factor_gt 0.0395
_refine_ls_shift/su_max 0.003
_refine_ls_shift/su_mean 0.000
_refine_ls_structure_factor_coef Fsqd
_refine_ls_weighting_details 'w=1/[\s^2^(Fo^2^)+(0.0584P)^2^+6.4150P] where P=(Fo^2^+2Fc^2^)/3'
_refine_ls_weighting_scheme calc
_refine_ls_wR_factor_gt 0.1044
_refine_ls_wR_factor_ref 0.1145
_reflns_Friedel_coverage 0.000
_reflns_number_gt 12840
_reflns_number_total 16641
_reflns_threshold_expression 'I > 2\s(I)'
_cod_data_source_file d0sc03489d2.cif
_cod_data_source_block bmkxr74
_cod_database_code 1559328
_shelx_shelxl_version_number 2018/3
_shelx_space_group_comment
;
The symmetry employed for this shelxl refinement is uniquely defined
by the following loop, which should always be used as a source of
symmetry information in preference to the above space-group names.
They are only intended as comments.
;
_shelx_estimated_absorpt_t_max 0.953
_shelx_estimated_absorpt_t_min 0.941
_olex2_refinement_description
;
1. Fixed Uiso
 At 1.2 times of:
  All C(H) groups
 At 1.5 times of:
  All C(H,H,H) groups
2.a Ternary CH refined with riding coordinates:
 C27(H27), C75(H75), C63(H63), C24(H24), C12(H12), C78(H78), C66(H66), C15(H15)
2.b Aromatic/amide H refined with riding coordinates:
 C53(H53), C2(H2), C61(H61), C92(H92), C51(H51), C93(H93), C60(H60), C10(H10),
 C72(H72), C9(H9), C41(H41), C20(H20), C73(H73), C102(H102), C59(H59), C8(H8),
 C21(H21), C22(H22), C71(H71), C42(H42), C100(H100), C96(H96), C95(H95),
 C94(H94), C49(H49), C50(H50), C43(H43), C101(H101), C98(H98), C99(H99),
 C45(H45), C48(H48), C47(H47), C44(H44)
2.c Idealised Me refined as rotating group:
 C4(H4A,H4B,H4C), C5(H5A,H5B,H5C), C55(H55A,H55B,H55C), C56(H56A,H56B,H56C),
 C87(H87A,H87B,H87C), C25(H25A,H25B,H25C), C36(H36A,H36B,H36C), C88(H88A,H88B,
 H88C), C83(H83A,H83B,H83C), C37(H37A,H37B,H37C), C77(H77A,H77B,H77C), C28(H28A,
 H28B,H28C), C29(H29A,H29B,H29C), C35(H35A,H35B,H35C), C33(H33A,H33B,H33C),
 C84(H84A,H84B,H84C), C86(H86A,H86B,H86C), C79(H79A,H79B,H79C), C82(H82A,H82B,
 H82C), C32(H32A,H32B,H32C), C13(H13A,H13B,H13C), C65(H65A,H65B,H65C), C67(H67A,
 H67B,H67C), C26(H26A,H26B,H26C), C76(H76A,H76B,H76C), C68(H68A,H68B,H68C),
 C64(H64A,H64B,H64C), C80(H80A,H80B,H80C), C31(H31A,H31B,H31C), C17(H17A,H17B,
 H17C), C14(H14A,H14B,H14C), C16(H16A,H16B,H16C)
;
_olex2_submission_special_instructions 'No special instructions were received'

loop_
_space_group_symop_operation_xyz
'x, y, z'
'-x, y+1/2, -z+1/2'
'-x, -y, -z'
'x, -y-1/2, z-1/2'

loop_
_atom_site_label
_atom_site_type_symbol
_atom_site_fract_x
_atom_site_fract_y
_atom_site_fract_z
_atom_site_U_iso_or_equiv
_atom_site_adp_type
_atom_site_occupancy
_atom_site_site_symmetry_order
_atom_site_calc_flag
_atom_site_refinement_flags_posn
_atom_site_refinement_flags_adp
_atom_site_refinement_flags_occupancy
_atom_site_disorder_assembly
_atom_site_disorder_group
Nb1 Nb 0.36651(2) 0.18728(2) 0.64439(2) 0.01209(7) Uani 1 1 d . . . . .
Nb2 Nb 0.86850(2) 0.18881(2) 0.65073(2) 0.01179(7) Uani 1 1 d . . . . .
O1 O 0.31057(6) 0.18031(10) 0.56618(6) 0.0190(3) Uani 1 1 d . . . . .
O2 O 0.81171(6) 0.17834(10) 0.57336(6) 0.0193(3) Uani 1 1 d . . . . .
N2 N 0.28892(7) 0.24026(10) 0.66173(7) 0.0136(4) Uani 1 1 d . . . . .
N6 N 0.79093(7) 0.24024(11) 0.66920(7) 0.0138(4) Uani 1 1 d . . . . .
N5 N 0.90855(7) 0.30620(10) 0.67712(7) 0.0133(4) Uani 1 1 d . . . . .
N8 N 0.90177(7) 0.13730(11) 0.58776(7) 0.0152(4) Uani 1 1 d . . . . .
N4 N 0.39882(7) 0.13112(11) 0.58228(7) 0.0156(4) Uani 1 1 d . . . . .
N1 N 0.40639(7) 0.30443(11) 0.66992(7) 0.0137(4) Uani 1 1 d . . . . .
N7 N 0.88607(7) 0.12735(11) 0.71297(7) 0.0154(4) Uani 1 1 d . . . . .
N3 N 0.38319(7) 0.12704(11) 0.70753(7) 0.0162(4) Uani 1 1 d . . . . .
C54 C 0.79540(9) 0.28508(13) 0.71638(9) 0.0146(4) Uani 1 1 d . . . . .
C52 C 0.89273(9) 0.34913(13) 0.71920(9) 0.0150(4) Uani 1 1 d . . . . .
C58 C 1.00856(9) 0.29962(14) 0.66803(9) 0.0167(5) Uani 1 1 d . . . . .
C6 C 0.45497(9) 0.33333(13) 0.64846(9) 0.0146(4) Uani 1 1 d . . . . .
C3 C 0.29284(9) 0.28699(13) 0.70792(9) 0.0156(4) Uani 1 1 d . . . . .
C53 C 0.84509(9) 0.32999(13) 0.74132(9) 0.0164(5) Uani 1 1 d . . . . .
H53 H 0.846123 0.349976 0.778516 0.020 Uiso 1 1 calc R . . . .
C2 C 0.34313(9) 0.32970(14) 0.73404(9) 0.0171(5) Uani 1 1 d . . . . .
H2 H 0.343547 0.350383 0.770963 0.021 Uiso 1 1 calc R . . . .
C7 C 0.50942(9) 0.30387(14) 0.67333(9) 0.0173(5) Uani 1 1 d . . . . .
C1 C 0.39179(9) 0.34562(13) 0.71346(9) 0.0155(4) Uani 1 1 d . . . . .
C57 C 0.95467(9) 0.33737(13) 0.65244(9) 0.0148(4) Uani 1 1 d . . . . .
C61 C 0.98979(9) 0.42929(14) 0.58817(9) 0.0203(5) Uani 1 1 d . . . . .
H61 H 0.983894 0.473817 0.561384 0.024 Uiso 1 1 calc R . . . .
C38 C 0.35374(9) 0.16385(14) 0.54007(9) 0.0160(5) Uani 1 1 d . . . . .
C40 C 0.40392(9) 0.19555(14) 0.46202(9) 0.0182(5) Uani 1 1 d . . . . .
C27 C 0.23537(9) 0.07192(14) 0.66318(10) 0.0204(5) Uani 1 1 d . . . . .
H27 H 0.273306 0.091253 0.684103 0.025 Uiso 1 1 calc R . . . .
C91 C 0.90194(9) 0.20205(14) 0.46659(9) 0.0186(5) Uani 1 1 d . . . . .
C89 C 0.85457(9) 0.16681(14) 0.54620(9) 0.0157(5) Uani 1 1 d . . . . .
C69 C 0.73440(8) 0.22114(13) 0.63723(9) 0.0151(4) Uani 1 1 d . . . . .
C97 C 0.79555(9) 0.21416(14) 0.45591(9) 0.0187(5) Uani 1 1 d . . . . .
C90 C 0.85117(9) 0.18999(13) 0.49144(9) 0.0172(5) Uani 1 1 d . . . . .
C74 C 0.70921(9) 0.14270(14) 0.64270(9) 0.0182(5) Uani 1 1 d . . . . .
C92 C 0.94640(9) 0.25381(14) 0.49316(9) 0.0211(5) Uani 1 1 d . . . . .
H92 H 0.944804 0.278584 0.528532 0.025 Uiso 1 1 calc R . . . .
C46 C 0.29692(9) 0.20951(15) 0.44840(9) 0.0195(5) Uani 1 1 d . . . . .
C51 C 0.24581(10) 0.17075(15) 0.45302(10) 0.0223(5) Uani 1 1 d . . . . .
H51 H 0.246112 0.127009 0.479866 0.027 Uiso 1 1 calc R . . . .
C39 C 0.35192(9) 0.18550(13) 0.48514(9) 0.0178(5) Uani 1 1 d . . . . .
C75 C 0.73599(9) 0.36301(14) 0.58744(9) 0.0208(5) Uani 1 1 d . . . . .
H75 H 0.777724 0.352847 0.597034 0.025 Uiso 1 1 calc R . . . .
C93 C 0.99252(10) 0.26972(15) 0.46916(10) 0.0247(5) Uani 1 1 d . . . . .
H93 H 1.022054 0.305349 0.487938 0.030 Uiso 1 1 calc R . . . .
C63 C 1.02198(9) 0.23329(15) 0.71429(10) 0.0210(5) Uani 1 1 d . . . . .
H63 H 0.986926 0.199369 0.713487 0.025 Uiso 1 1 calc R . . . .
C62 C 0.94495(9) 0.40301(14) 0.61291(9) 0.0184(5) Uani 1 1 d . . . . .
C60 C 1.04202(9) 0.39177(15) 0.60202(9) 0.0209(5) Uani 1 1 d . . . . .
H60 H 1.071787 0.409914 0.584559 0.025 Uiso 1 1 calc R . . . .
C10 C 0.49444(9) 0.41877(14) 0.58403(9) 0.0211(5) Uani 1 1 d . . . . .
H10 H 0.490001 0.458784 0.554258 0.025 Uiso 1 1 calc R . . . .
C72 C 0.62628(10) 0.18816(14) 0.57581(10) 0.0229(5) Uani 1 1 d . . . . .
H72 H 0.588684 0.177969 0.555966 0.027 Uiso 1 1 calc R . . . .
C70 C 0.70706(9) 0.28139(14) 0.59900(9) 0.0171(5) Uani 1 1 d . . . . .
C4 C 0.42914(9) 0.41670(14) 0.74113(9) 0.0203(5) Uani 1 1 d . . . . .
H4A H 0.467338 0.395207 0.755919 0.030 Uiso 1 1 calc GR . . . .
H4B H 0.413503 0.440058 0.772169 0.030 Uiso 1 1 calc GR . . . .
H4C H 0.430761 0.460880 0.713227 0.030 Uiso 1 1 calc GR . . . .
C9 C 0.54778(9) 0.38985(15) 0.60767(9) 0.0213(5) Uani 1 1 d . . . . .
H9 H 0.579606 0.409449 0.593936 0.026 Uiso 1 1 calc R . . . .
C24 C 0.23526(9) 0.37250(14) 0.58548(9) 0.0192(5) Uani 1 1 d . . . . .
H24 H 0.273891 0.371051 0.610186 0.023 Uiso 1 1 calc R . . . .
C19 C 0.20636(9) 0.28899(14) 0.59217(9) 0.0161(5) Uani 1 1 d . . . . .
C23 C 0.20700(9) 0.14546(14) 0.62815(9) 0.0174(5) Uani 1 1 d . . . . .
C5 C 0.24160(9) 0.30095(14) 0.73405(10) 0.0201(5) Uani 1 1 d . . . . .
H5A H 0.217324 0.344278 0.712666 0.030 Uiso 1 1 calc GR . . . .
H5B H 0.254025 0.319379 0.773277 0.030 Uiso 1 1 calc GR . . . .
H5C H 0.220339 0.248202 0.733077 0.030 Uiso 1 1 calc GR . . . .
C41 C 0.45046(9) 0.23976(15) 0.49243(9) 0.0219(5) Uani 1 1 d . . . . .
H41 H 0.449494 0.259379 0.529310 0.026 Uiso 1 1 calc R . . . .
C20 C 0.15329(9) 0.27324(15) 0.55864(9) 0.0201(5) Uani 1 1 d . . . . .
H20 H 0.134880 0.316441 0.534522 0.024 Uiso 1 1 calc R . . . .
C18 C 0.23268(9) 0.22465(14) 0.62779(9) 0.0154(4) Uani 1 1 d . . . . .
C55 C 0.92544(9) 0.42665(14) 0.74256(9) 0.0204(5) Uani 1 1 d . . . . .
H55A H 0.965782 0.417787 0.743499 0.031 Uiso 1 1 calc GR . . . .
H55B H 0.919794 0.437415 0.780897 0.031 Uiso 1 1 calc GR . . . .
H55C H 0.911989 0.475124 0.718452 0.031 Uiso 1 1 calc GR . . . .
C73 C 0.65460(9) 0.12815(15) 0.61148(10) 0.0233(5) Uani 1 1 d . . . . .
H73 H 0.636774 0.075660 0.615069 0.028 Uiso 1 1 calc R . . . .
C102 C 0.74471(9) 0.17524(15) 0.46114(10) 0.0223(5) Uani 1 1 d . . . . .
H102 H 0.745337 0.131436 0.488001 0.027 Uiso 1 1 calc R . . . .
C59 C 1.05125(9) 0.32747(14) 0.64145(9) 0.0195(5) Uani 1 1 d . . . . .
H59 H 1.087483 0.301725 0.650607 0.023 Uiso 1 1 calc R . . . .
C8 C 0.55500(9) 0.33226(15) 0.65141(10) 0.0212(5) Uani 1 1 d . . . . .
H8 H 0.591859 0.311647 0.666821 0.025 Uiso 1 1 calc R . . . .
C21 C 0.12666(9) 0.19620(14) 0.55958(10) 0.0222(5) Uani 1 1 d . . . . .
H21 H 0.090208 0.186853 0.536778 0.027 Uiso 1 1 calc R . . . .
C30 C 0.38828(9) 0.07975(14) 0.76031(9) 0.0190(5) Uani 1 1 d . . . . .
C22 C 0.15376(9) 0.13325(14) 0.59403(9) 0.0212(5) Uani 1 1 d . . . . .
H22 H 0.135652 0.080205 0.594513 0.025 Uiso 1 1 calc R . . . .
C71 C 0.65276(9) 0.26394(15) 0.56879(9) 0.0216(5) Uani 1 1 d . . . . .
H71 H 0.633508 0.304498 0.542961 0.026 Uiso 1 1 calc R . . . .
C12 C 0.52078(9) 0.24346(15) 0.72326(10) 0.0231(5) Uani 1 1 d . . . . .
H12 H 0.483745 0.229099 0.733296 0.028 Uiso 1 1 calc R . . . .
C78 C 0.73895(10) 0.07160(14) 0.67879(10) 0.0221(5) Uani 1 1 d . . . . .
H78 H 0.777156 0.092178 0.698108 0.026 Uiso 1 1 calc R . . . .
C42 C 0.49787(10) 0.25565(15) 0.47016(10) 0.0249(5) Uani 1 1 d . . . . .
H42 H 0.528817 0.285979 0.491706 0.030 Uiso 1 1 calc R . . . .
C56 C 0.74568(9) 0.29403(14) 0.74532(9) 0.0199(5) Uani 1 1 d . . . . .
H56A H 0.716049 0.327802 0.721618 0.030 Uiso 1 1 calc GR . . . .
H56B H 0.758148 0.321964 0.781865 0.030 Uiso 1 1 calc GR . . . .
H56C H 0.730684 0.238117 0.751198 0.030 Uiso 1 1 calc GR . . . .
C81 C 0.89471(9) 0.07996(14) 0.76602(9) 0.0192(5) Uani 1 1 d . . . . .
C100 C 0.69145(10) 0.26418(17) 0.38835(10) 0.0307(6) Uani 1 1 d . . . . .
H100 H 0.656310 0.280996 0.365638 0.037 Uiso 1 1 calc R . . . .
C85 C 0.93432(9) 0.06052(14) 0.57733(9) 0.0192(5) Uani 1 1 d . . . . .
C96 C 0.90575(10) 0.16765(15) 0.41434(10) 0.0226(5) Uani 1 1 d . . . . .
H96 H 0.875991 0.133032 0.394831 0.027 Uiso 1 1 calc R . . . .
C95 C 0.95225(10) 0.18325(16) 0.39057(10) 0.0263(6) Uani 1 1 d . . . . .
H95 H 0.954149 0.158847 0.355169 0.032 Uiso 1 1 calc R . . . .
C94 C 0.99583(10) 0.23383(16) 0.41774(10) 0.0273(6) Uani 1 1 d . . . . .
H94 H 1.027769 0.243960 0.401390 0.033 Uiso 1 1 calc R . . . .
C87 C 0.98964(10) 0.08345(16) 0.55878(10) 0.0271(6) Uani 1 1 d . . . . .
H87A H 0.981208 0.100216 0.518968 0.041 Uiso 1 1 calc GR . . . .
H87B H 1.014899 0.034506 0.563690 0.041 Uiso 1 1 calc GR . . . .
H87C H 1.008063 0.130251 0.581870 0.041 Uiso 1 1 calc GR . . . .
C25 C 0.24208(11) 0.38241(15) 0.52453(10) 0.0274(6) Uani 1 1 d . . . . .
H25A H 0.263887 0.334873 0.514365 0.041 Uiso 1 1 calc GR . . . .
H25B H 0.262055 0.435125 0.520658 0.041 Uiso 1 1 calc GR . . . .
H25C H 0.204687 0.383592 0.499423 0.041 Uiso 1 1 calc GR . . . .
C49 C 0.19323(10) 0.25827(16) 0.37944(10) 0.0276(6) Uani 1 1 d . . . . .
H49 H 0.158228 0.274370 0.356140 0.033 Uiso 1 1 calc R . . . .
C11 C 0.44671(9) 0.39061(14) 0.60284(9) 0.0195(5) Uani 1 1 d . . . . .
C50 C 0.19508(10) 0.19506(15) 0.41924(10) 0.0265(6) Uani 1 1 d . . . . .
H50 H 0.161039 0.168097 0.423343 0.032 Uiso 1 1 calc R . . . .
C43 C 0.50028(10) 0.22741(17) 0.41654(10) 0.0285(6) Uani 1 1 d . . . . .
H43 H 0.532802 0.237851 0.401160 0.034 Uiso 1 1 calc R . . . .
C101 C 0.69349(10) 0.19978(16) 0.42766(11) 0.0277(6) Uani 1 1 d . . . . .
H101 H 0.659563 0.172348 0.431637 0.033 Uiso 1 1 calc R . . . .
C98 C 0.79269(10) 0.27846(15) 0.41581(9) 0.0220(5) Uani 1 1 d . . . . .
H98 H 0.826505 0.305523 0.411110 0.026 Uiso 1 1 calc R . . . .
C36 C 0.48753(10) 0.06790(16) 0.56094(10) 0.0262(5) Uani 1 1 d . . . . .
H36A H 0.484173 0.090984 0.522843 0.039 Uiso 1 1 calc GR . . . .
H36B H 0.509143 0.015255 0.564138 0.039 Uiso 1 1 calc GR . . . .
H36C H 0.507093 0.108557 0.588670 0.039 Uiso 1 1 calc GR . . . .
C99 C 0.74105(10) 0.30348(16) 0.38263(10) 0.0259(6) Uani 1 1 d . . . . .
H99 H 0.739975 0.347726 0.356004 0.031 Uiso 1 1 calc R . . . .
C45 C 0.40719(10) 0.16822(16) 0.40802(10) 0.0248(5) Uani 1 1 d . . . . .
H45 H 0.376254 0.138324 0.386102 0.030 Uiso 1 1 calc R . . . .
C88 C 0.89861(10) 0.00301(15) 0.53368(10) 0.0280(6) Uani 1 1 d . . . . .
H88A H 0.862854 -0.009626 0.545117 0.042 Uiso 1 1 calc GR . . . .
H88B H 0.919210 -0.049515 0.530971 0.042 Uiso 1 1 calc GR . . . .
H88C H 0.890797 0.031171 0.496864 0.042 Uiso 1 1 calc GR . . . .
C48 C 0.24292(10) 0.29769(16) 0.37401(10) 0.0254(5) Uani 1 1 d . . . . .
H48 H 0.242046 0.341445 0.347066 0.030 Uiso 1 1 calc R . . . .
C34 C 0.42835(9) 0.05053(14) 0.57216(9) 0.0206(5) Uani 1 1 d . . . . .
C83 C 0.87672(10) -0.01188(14) 0.75569(10) 0.0257(5) Uani 1 1 d . . . . .
H83A H 0.836626 -0.014310 0.737315 0.039 Uiso 1 1 calc GR . . . .
H83B H 0.882522 -0.041837 0.791827 0.039 Uiso 1 1 calc GR . . . .
H83C H 0.899467 -0.038429 0.731304 0.039 Uiso 1 1 calc GR . . . .
C66 C 0.88796(10) 0.44669(15) 0.59419(10) 0.0251(5) Uani 1 1 d . . . . .
H66 H 0.861530 0.424356 0.617544 0.030 Uiso 1 1 calc R . . . .
C47 C 0.29433(10) 0.27341(15) 0.40796(9) 0.0227(5) Uani 1 1 d . . . . .
H47 H 0.328192 0.300689 0.403604 0.027 Uiso 1 1 calc R . . . .
C37 C 0.39390(11) -0.00002(15) 0.52334(10) 0.0281(6) Uani 1 1 d . . . . .
H37A H 0.355449 -0.008261 0.529646 0.042 Uiso 1 1 calc GR . . . .
H37B H 0.411833 -0.054949 0.521116 0.042 Uiso 1 1 calc GR . . . .
H37C H 0.392282 0.030677 0.487915 0.042 Uiso 1 1 calc GR . . . .
C77 C 0.72068(12) 0.38647(16) 0.52510(10) 0.0324(6) Uani 1 1 d . . . . .
H77A H 0.730346 0.339743 0.502363 0.049 Uiso 1 1 calc GR . . . .
H77B H 0.741832 0.436854 0.518440 0.049 Uiso 1 1 calc GR . . . .
H77C H 0.680007 0.397918 0.514420 0.049 Uiso 1 1 calc GR . . . .
C44 C 0.45464(11) 0.18379(17) 0.38570(11) 0.0307(6) Uani 1 1 d . . . . .
H44 H 0.455858 0.164322 0.348848 0.037 Uiso 1 1 calc R . . . .
C28 C 0.24459(11) -0.00121(15) 0.62478(11) 0.0300(6) Uani 1 1 d . . . . .
H28A H 0.207923 -0.021005 0.603547 0.045 Uiso 1 1 calc GR . . . .
H28B H 0.263954 -0.047381 0.647832 0.045 Uiso 1 1 calc GR . . . .
H28C H 0.267777 0.017958 0.598397 0.045 Uiso 1 1 calc GR . . . .
C29 C 0.20140(10) 0.04309(16) 0.70666(11) 0.0298(6) Uani 1 1 d . . . . .
H29A H 0.196723 0.090432 0.731283 0.045 Uiso 1 1 calc GR . . . .
H29B H 0.221601 -0.002721 0.729429 0.045 Uiso 1 1 calc GR . . . .
H29C H 0.164131 0.023088 0.687105 0.045 Uiso 1 1 calc GR . . . .
C35 C 0.43370(11) -0.00316(15) 0.62560(10) 0.0299(6) Uani 1 1 d . . . . .
H35A H 0.455705 0.027598 0.657853 0.045 Uiso 1 1 calc GR . . . .
H35B H 0.452898 -0.056152 0.620580 0.045 Uiso 1 1 calc GR . . . .
H35C H 0.395918 -0.015281 0.632536 0.045 Uiso 1 1 calc GR . . . .
C15 C 0.38846(10) 0.42084(16) 0.57295(10) 0.0287(6) Uani 1 1 d . . . . .
H15 H 0.361113 0.374574 0.575900 0.034 Uiso 1 1 calc R . . . .
C33 C 0.36751(10) -0.01078(14) 0.74923(10) 0.0262(5) Uani 1 1 d . . . . .
H33A H 0.327796 -0.010414 0.729485 0.039 Uiso 1 1 calc GR . . . .
H33B H 0.370977 -0.040606 0.785230 0.039 Uiso 1 1 calc GR . . . .
H33C H 0.390429 -0.039387 0.725869 0.039 Uiso 1 1 calc GR . . . .
C84 C 0.95770(10) 0.08419(17) 0.79408(10) 0.0297(6) Uani 1 1 d . . . . .
H84A H 0.980308 0.060681 0.768456 0.045 Uiso 1 1 calc GR . . . .
H84B H 0.964401 0.051597 0.829207 0.045 Uiso 1 1 calc GR . . . .
H84C H 0.968606 0.142998 0.802483 0.045 Uiso 1 1 calc GR . . . .
C86 C 0.94979(11) 0.01279(16) 0.63337(10) 0.0306(6) Uani 1 1 d . . . . .
H86A H 0.971989 0.049560 0.662148 0.046 Uiso 1 1 calc GR . . . .
H86B H 0.972140 -0.037152 0.628458 0.046 Uiso 1 1 calc GR . . . .
H86C H 0.915125 -0.004582 0.645364 0.046 Uiso 1 1 calc GR . . . .
C79 C 0.70671(11) 0.04467(16) 0.72446(11) 0.0316(6) Uani 1 1 d . . . . .
H79A H 0.701229 0.093656 0.747386 0.047 Uiso 1 1 calc GR . . . .
H79B H 0.728553 0.001663 0.748641 0.047 Uiso 1 1 calc GR . . . .
H79C H 0.669801 0.021505 0.706465 0.047 Uiso 1 1 calc GR . . . .
C82 C 0.86033(10) 0.12095(15) 0.80591(9) 0.0242(5) Uani 1 1 d . . . . .
H82A H 0.872196 0.179692 0.812862 0.036 Uiso 1 1 calc GR . . . .
H82B H 0.866945 0.090184 0.841769 0.036 Uiso 1 1 calc GR . . . .
H82C H 0.819969 0.119048 0.788479 0.036 Uiso 1 1 calc GR . . . .
C32 C 0.35291(11) 0.12363(15) 0.79776(10) 0.0277(6) Uani 1 1 d . . . . .
H32A H 0.367853 0.180365 0.807265 0.042 Uiso 1 1 calc GR . . . .
H32B H 0.354797 0.091059 0.832490 0.042 Uiso 1 1 calc GR . . . .
H32C H 0.313481 0.127510 0.777438 0.042 Uiso 1 1 calc GR . . . .
C13 C 0.55913(11) 0.28253(17) 0.77540(10) 0.0333(6) Uani 1 1 d . . . . .
H13A H 0.597248 0.290276 0.768097 0.050 Uiso 1 1 calc GR . . . .
H13B H 0.560860 0.245032 0.807873 0.050 Uiso 1 1 calc GR . . . .
H13C H 0.543752 0.337231 0.783512 0.050 Uiso 1 1 calc GR . . . .
C65 C 1.06926(11) 0.17254(16) 0.70726(11) 0.0313(6) Uani 1 1 d . . . . .
H65A H 1.061032 0.149018 0.669016 0.047 Uiso 1 1 calc GR . . . .
H65B H 1.071694 0.126796 0.734849 0.047 Uiso 1 1 calc GR . . . .
H65C H 1.105339 0.202902 0.713431 0.047 Uiso 1 1 calc GR . . . .
C67 C 0.89230(11) 0.54275(16) 0.60244(11) 0.0339(6) Uani 1 1 d . . . . .
H67A H 0.912243 0.555364 0.641039 0.051 Uiso 1 1 calc GR . . . .
H67B H 0.854228 0.567098 0.595979 0.051 Uiso 1 1 calc GR . . . .
H67C H 0.913207 0.566963 0.575554 0.051 Uiso 1 1 calc GR . . . .
C26 C 0.20346(11) 0.44813(15) 0.60343(11) 0.0302(6) Uani 1 1 d . . . . .
H26A H 0.165931 0.452240 0.578759 0.045 Uiso 1 1 calc GR . . . .
H26B H 0.224784 0.499860 0.600411 0.045 Uiso 1 1 calc GR . . . .
H26C H 0.199354 0.440580 0.642584 0.045 Uiso 1 1 calc GR . . . .
C76 C 0.72352(12) 0.43660(16) 0.62359(11) 0.0357(6) Uani 1 1 d . . . . .
H76A H 0.682799 0.448235 0.615228 0.054 Uiso 1 1 calc GR . . . .
H76B H 0.744055 0.486639 0.615145 0.054 Uiso 1 1 calc GR . . . .
H76C H 0.735686 0.422176 0.663612 0.054 Uiso 1 1 calc GR . . . .
C68 C 0.86351(11) 0.42564(17) 0.53235(10) 0.0330(6) Uani 1 1 d . . . . .
H68A H 0.891185 0.439993 0.509356 0.049 Uiso 1 1 calc GR . . . .
H68B H 0.828775 0.458106 0.519322 0.049 Uiso 1 1 calc GR . . . .
H68C H 0.854902 0.365319 0.528727 0.049 Uiso 1 1 calc GR . . . .
C64 C 1.03857(12) 0.27367(17) 0.77239(10) 0.0332(6) Uani 1 1 d . . . . .
H64A H 1.071252 0.310641 0.773387 0.050 Uiso 1 1 calc GR . . . .
H64B H 1.048387 0.229589 0.801072 0.050 Uiso 1 1 calc GR . . . .
H64C H 1.006738 0.306758 0.780104 0.050 Uiso 1 1 calc GR . . . .
C80 C 0.74730(11) -0.00330(15) 0.64136(11) 0.0321(6) Uani 1 1 d . . . . .
H80A H 0.710322 -0.025436 0.622663 0.048 Uiso 1 1 calc GR . . . .
H80B H 0.768752 -0.047525 0.664698 0.048 Uiso 1 1 calc GR . . . .
H80C H 0.768177 0.015180 0.612808 0.048 Uiso 1 1 calc GR . . . .
C31 C 0.45042(10) 0.07908(18) 0.79070(11) 0.0338(6) Uani 1 1 d . . . . .
H31A H 0.473320 0.052510 0.766469 0.051 Uiso 1 1 calc GR . . . .
H31B H 0.454368 0.047238 0.825987 0.051 Uiso 1 1 calc GR . . . .
H31C H 0.463378 0.137050 0.799120 0.051 Uiso 1 1 calc GR . . . .
C17 C 0.38500(11) 0.43725(17) 0.51020(10) 0.0329(6) Uani 1 1 d . . . . .
H17A H 0.345379 0.445181 0.491392 0.049 Uiso 1 1 calc GR . . . .
H17B H 0.400789 0.389029 0.493383 0.049 Uiso 1 1 calc GR . . . .
H17C H 0.406631 0.488058 0.505532 0.049 Uiso 1 1 calc GR . . . .
C14 C 0.54806(13) 0.16187(17) 0.70884(12) 0.0385(7) Uani 1 1 d . . . . .
H14A H 0.521916 0.132364 0.678738 0.058 Uiso 1 1 calc GR . . . .
H14B H 0.556682 0.125915 0.742425 0.058 Uiso 1 1 calc GR . . . .
H14C H 0.583089 0.174916 0.696106 0.058 Uiso 1 1 calc GR . . . .
C16 C 0.36971(12) 0.49711(19) 0.60123(11) 0.0439(7) Uani 1 1 d . . . . .
H16A H 0.365411 0.482135 0.639409 0.066 Uiso 1 1 calc GR . . . .
H16B H 0.333411 0.517106 0.579303 0.066 Uiso 1 1 calc GR . . . .
H16C H 0.398115 0.541732 0.603382 0.066 Uiso 1 1 calc GR . . . .

loop_
_atom_site_aniso_label
_atom_site_aniso_U_11
_atom_site_aniso_U_22
_atom_site_aniso_U_33
_atom_site_aniso_U_23
_atom_site_aniso_U_13
_atom_site_aniso_U_12
Nb1 0.01340(11) 0.01070(12) 0.01261(11) 0.00036(7) 0.00365(8) 0.00110(7)
Nb2 0.01287(11) 0.01047(12) 0.01225(11) 0.00022(7) 0.00311(8) 0.00099(7)
O1 0.0148(8) 0.0291(9) 0.0139(8) -0.0036(6) 0.0045(6) 0.0024(6)
O2 0.0149(8) 0.0293(9) 0.0139(8) -0.0030(7) 0.0037(6) 0.0025(6)
N2 0.0150(9) 0.0107(9) 0.0151(9) 0.0004(7) 0.0029(7) 0.0005(7)
N6 0.0137(9) 0.0122(9) 0.0154(9) 0.0014(7) 0.0028(7) 0.0008(7)
N5 0.0118(9) 0.0136(9) 0.0144(9) 0.0006(7) 0.0025(7) 0.0009(7)
N8 0.0173(9) 0.0146(9) 0.0145(9) -0.0002(7) 0.0050(7) 0.0011(7)
N4 0.0179(9) 0.0144(9) 0.0154(9) 0.0016(7) 0.0058(7) 0.0030(7)
N1 0.0121(9) 0.0148(9) 0.0142(9) 0.0002(7) 0.0027(7) 0.0011(7)
N7 0.0153(9) 0.0140(9) 0.0179(9) -0.0007(7) 0.0057(7) 0.0023(7)
N3 0.0173(9) 0.0142(9) 0.0180(9) 0.0013(8) 0.0055(7) 0.0027(7)
C54 0.0179(11) 0.0108(10) 0.0158(11) 0.0035(9) 0.0051(8) 0.0032(9)
C52 0.0172(11) 0.0119(11) 0.0142(11) 0.0027(9) -0.0010(8) 0.0036(9)
C58 0.0169(11) 0.0172(11) 0.0158(11) -0.0044(9) 0.0026(9) -0.0001(9)
C6 0.0166(11) 0.0137(11) 0.0143(11) -0.0027(9) 0.0053(8) -0.0025(9)
C3 0.0193(11) 0.0126(11) 0.0157(11) 0.0033(9) 0.0052(8) 0.0027(9)
C53 0.0194(11) 0.0160(11) 0.0129(11) -0.0024(9) 0.0017(8) 0.0011(9)
C2 0.0201(11) 0.0179(11) 0.0138(11) 0.0003(9) 0.0045(9) 0.0019(9)
C7 0.0168(11) 0.0178(12) 0.0169(11) -0.0031(9) 0.0024(9) 0.0000(9)
C1 0.0198(11) 0.0110(11) 0.0146(11) 0.0022(9) 0.0005(8) 0.0041(9)
C57 0.0151(11) 0.0140(11) 0.0159(11) -0.0046(9) 0.0044(8) -0.0029(9)
C61 0.0264(12) 0.0177(12) 0.0158(11) 0.0004(9) 0.0019(9) -0.0070(10)
C38 0.0148(11) 0.0149(11) 0.0178(11) -0.0048(9) 0.0025(8) -0.0001(9)
C40 0.0211(12) 0.0184(12) 0.0155(11) 0.0020(9) 0.0045(9) 0.0023(9)
C27 0.0191(11) 0.0143(11) 0.0284(13) 0.0007(10) 0.0060(9) -0.0022(9)
C91 0.0183(11) 0.0216(12) 0.0156(11) 0.0023(9) 0.0027(9) 0.0026(9)
C89 0.0139(11) 0.0164(11) 0.0168(11) -0.0062(9) 0.0030(8) -0.0013(9)
C69 0.0133(10) 0.0160(11) 0.0169(11) -0.0033(9) 0.0050(8) -0.0006(9)
C97 0.0203(11) 0.0210(12) 0.0142(11) -0.0060(9) 0.0021(9) 0.0021(9)
C90 0.0178(11) 0.0166(12) 0.0170(11) -0.0025(9) 0.0034(9) -0.0002(9)
C74 0.0201(11) 0.0173(12) 0.0184(11) -0.0043(9) 0.0071(9) -0.0001(9)
C92 0.0222(12) 0.0234(13) 0.0177(11) -0.0003(10) 0.0040(9) -0.0009(10)
C46 0.0218(12) 0.0220(12) 0.0145(11) -0.0062(9) 0.0033(9) 0.0028(10)
C51 0.0230(12) 0.0237(12) 0.0197(12) -0.0028(10) 0.0032(9) -0.0021(10)
C39 0.0187(11) 0.0193(12) 0.0157(11) -0.0030(9) 0.0044(9) -0.0009(9)
C75 0.0171(11) 0.0194(12) 0.0251(12) 0.0062(10) 0.0029(9) 0.0006(9)
C93 0.0214(12) 0.0292(14) 0.0234(12) 0.0025(11) 0.0044(10) -0.0030(10)
C63 0.0145(11) 0.0234(13) 0.0251(12) 0.0042(10) 0.0040(9) 0.0015(9)
C62 0.0208(11) 0.0186(12) 0.0150(11) -0.0018(9) 0.0017(9) -0.0043(9)
C60 0.0203(12) 0.0262(13) 0.0184(11) -0.0065(10) 0.0090(9) -0.0075(10)
C10 0.0259(12) 0.0207(12) 0.0168(11) 0.0006(9) 0.0047(9) -0.0035(10)
C72 0.0147(11) 0.0277(14) 0.0258(13) -0.0067(10) 0.0029(9) -0.0025(10)
C70 0.0158(11) 0.0174(12) 0.0189(11) -0.0015(9) 0.0055(9) 0.0024(9)
C4 0.0207(12) 0.0213(12) 0.0189(11) -0.0055(10) 0.0039(9) -0.0030(9)
C9 0.0202(12) 0.0237(13) 0.0222(12) -0.0056(10) 0.0094(9) -0.0065(10)
C24 0.0164(11) 0.0202(12) 0.0205(12) 0.0043(10) 0.0024(9) 0.0005(9)
C19 0.0132(11) 0.0183(11) 0.0182(11) -0.0017(9) 0.0064(8) 0.0011(9)
C23 0.0170(11) 0.0167(11) 0.0203(11) -0.0043(9) 0.0082(9) 0.0006(9)
C5 0.0210(12) 0.0192(12) 0.0223(12) -0.0044(10) 0.0095(9) -0.0004(9)
C41 0.0236(12) 0.0255(13) 0.0164(11) 0.0016(10) 0.0034(9) 0.0009(10)
C20 0.0185(11) 0.0234(13) 0.0186(11) -0.0005(10) 0.0042(9) 0.0053(9)
C18 0.0156(11) 0.0176(11) 0.0140(11) -0.0016(9) 0.0054(8) 0.0009(9)
C55 0.0217(12) 0.0204(12) 0.0187(11) -0.0031(10) 0.0036(9) -0.0034(9)
C73 0.0205(12) 0.0191(12) 0.0301(13) -0.0045(10) 0.0047(10) -0.0063(10)
C102 0.0219(12) 0.0218(12) 0.0220(12) -0.0029(10) 0.0016(9) -0.0023(10)
C59 0.0164(11) 0.0206(12) 0.0225(12) -0.0029(10) 0.0061(9) 0.0002(9)
C8 0.0144(11) 0.0247(12) 0.0240(12) -0.0018(10) 0.0024(9) -0.0002(9)
C21 0.0156(11) 0.0261(13) 0.0239(13) -0.0052(10) 0.0021(9) -0.0018(9)
C30 0.0244(12) 0.0169(12) 0.0168(11) 0.0054(9) 0.0069(9) 0.0028(9)
C22 0.0204(12) 0.0182(12) 0.0259(12) -0.0047(10) 0.0072(9) -0.0046(9)
C71 0.0183(11) 0.0249(13) 0.0208(12) -0.0011(10) 0.0023(9) 0.0045(10)
C12 0.0153(11) 0.0266(13) 0.0267(13) 0.0080(10) 0.0029(9) -0.0003(9)
C78 0.0221(12) 0.0164(12) 0.0276(13) 0.0009(10) 0.0048(10) -0.0032(9)
C42 0.0211(12) 0.0299(14) 0.0235(13) 0.0036(11) 0.0041(10) -0.0010(10)
C56 0.0198(12) 0.0205(12) 0.0216(12) -0.0016(10) 0.0092(9) 0.0002(9)
C81 0.0228(12) 0.0189(12) 0.0158(11) 0.0049(9) 0.0037(9) 0.0036(9)
C100 0.0244(13) 0.0375(15) 0.0256(13) -0.0046(12) -0.0059(10) 0.0068(11)
C85 0.0218(12) 0.0180(12) 0.0195(11) -0.0010(9) 0.0080(9) 0.0061(9)
C96 0.0226(12) 0.0259(13) 0.0186(12) -0.0011(10) 0.0031(9) 0.0033(10)
C95 0.0285(13) 0.0355(15) 0.0161(12) -0.0043(10) 0.0071(10) 0.0046(11)
C94 0.0234(13) 0.0362(15) 0.0244(13) 0.0026(11) 0.0099(10) 0.0027(11)
C87 0.0237(13) 0.0324(14) 0.0273(13) -0.0006(11) 0.0097(10) 0.0084(11)
C25 0.0341(14) 0.0224(13) 0.0268(13) 0.0070(11) 0.0086(11) -0.0021(11)
C49 0.0212(12) 0.0338(15) 0.0245(13) -0.0057(11) -0.0031(10) 0.0050(10)
C11 0.0204(12) 0.0171(12) 0.0205(12) 0.0014(9) 0.0031(9) -0.0001(9)
C50 0.0206(12) 0.0311(14) 0.0266(13) -0.0060(11) 0.0020(10) -0.0027(10)
C43 0.0219(12) 0.0407(16) 0.0262(13) 0.0042(12) 0.0123(10) 0.0048(11)
C101 0.0208(12) 0.0322(14) 0.0277(14) -0.0067(11) -0.0009(10) -0.0042(10)
C98 0.0241(12) 0.0267(13) 0.0157(11) -0.0020(10) 0.0050(9) 0.0001(10)
C36 0.0234(12) 0.0296(14) 0.0280(13) -0.0011(11) 0.0110(10) 0.0092(10)
C99 0.0299(14) 0.0302(14) 0.0152(12) -0.0002(10) -0.0009(10) 0.0056(11)
C45 0.0223(12) 0.0319(14) 0.0195(12) -0.0044(10) 0.0029(9) 0.0019(10)
C88 0.0334(14) 0.0196(13) 0.0313(14) -0.0071(11) 0.0071(11) 0.0028(11)
C48 0.0274(13) 0.0319(14) 0.0159(12) -0.0001(10) 0.0020(10) 0.0059(11)
C34 0.0230(12) 0.0194(12) 0.0207(12) -0.0019(10) 0.0079(9) 0.0058(9)
C83 0.0358(14) 0.0179(12) 0.0246(13) 0.0062(10) 0.0088(10) 0.0011(10)
C66 0.0234(12) 0.0272(13) 0.0233(12) 0.0086(10) 0.0015(10) -0.0018(10)
C47 0.0206(12) 0.0278(13) 0.0204(12) -0.0004(10) 0.0060(9) 0.0016(10)
C37 0.0358(14) 0.0187(12) 0.0310(14) -0.0032(11) 0.0100(11) 0.0030(11)
C77 0.0477(16) 0.0224(13) 0.0276(14) 0.0095(11) 0.0086(12) 0.0004(12)
C44 0.0309(14) 0.0450(17) 0.0190(13) -0.0051(11) 0.0113(10) 0.0060(12)
C28 0.0296(13) 0.0189(13) 0.0406(15) -0.0055(11) 0.0050(11) 0.0016(10)
C29 0.0271(13) 0.0241(13) 0.0395(15) 0.0100(12) 0.0099(11) -0.0007(11)
C35 0.0415(15) 0.0221(13) 0.0293(14) 0.0042(11) 0.0146(11) 0.0128(11)
C15 0.0226(12) 0.0329(14) 0.0312(14) 0.0135(12) 0.0068(10) 0.0016(11)
C33 0.0362(14) 0.0175(12) 0.0260(13) 0.0057(10) 0.0088(10) 0.0043(10)
C84 0.0251(13) 0.0365(15) 0.0262(13) 0.0145(11) 0.0022(10) 0.0045(11)
C86 0.0410(15) 0.0250(14) 0.0283(14) 0.0061(11) 0.0131(11) 0.0168(12)
C79 0.0331(14) 0.0242(14) 0.0377(15) 0.0106(12) 0.0080(11) -0.0017(11)
C82 0.0350(14) 0.0228(13) 0.0170(11) 0.0043(10) 0.0100(10) 0.0035(10)
C32 0.0426(15) 0.0234(13) 0.0208(12) 0.0052(10) 0.0150(11) 0.0048(11)
C13 0.0447(16) 0.0330(15) 0.0197(13) 0.0041(11) 0.0008(11) 0.0079(12)
C65 0.0333(15) 0.0310(15) 0.0283(14) 0.0006(11) 0.0031(11) 0.0100(11)
C67 0.0370(15) 0.0297(15) 0.0344(15) 0.0059(12) 0.0059(11) 0.0076(12)
C26 0.0377(15) 0.0216(13) 0.0342(14) -0.0004(11) 0.0141(11) -0.0019(11)
C76 0.0508(17) 0.0241(14) 0.0319(14) -0.0056(12) 0.0076(12) -0.0098(12)
C68 0.0329(14) 0.0329(15) 0.0277(14) 0.0008(12) -0.0067(11) 0.0041(12)
C64 0.0467(16) 0.0303(15) 0.0223(13) 0.0036(11) 0.0061(11) 0.0096(12)
C80 0.0322(14) 0.0182(13) 0.0439(16) -0.0042(11) 0.0034(12) 0.0020(11)
C31 0.0298(14) 0.0411(16) 0.0282(14) 0.0189(12) 0.0004(11) 0.0000(12)
C17 0.0331(14) 0.0351(15) 0.0276(14) 0.0030(12) -0.0011(11) 0.0091(12)
C14 0.0553(18) 0.0250(14) 0.0327(15) 0.0018(12) 0.0028(13) 0.0069(13)
C16 0.0460(17) 0.0550(19) 0.0284(15) 0.0028(14) 0.0025(12) 0.0204(15)

loop_
_atom_type_symbol
_atom_type_description
_atom_type_scat_dispersion_real
_atom_type_scat_dispersion_imag
_atom_type_scat_source
C C 0.0033 0.0016 'International Tables Vol C Tables 4.2.6.8 and 6.1.1.4'
H H 0.0000 0.0000 'International Tables Vol C Tables 4.2.6.8 and 6.1.1.4'
N N 0.0061 0.0033 'International Tables Vol C Tables 4.2.6.8 and 6.1.1.4'
Nb Nb -2.0727 0.6215 'International Tables Vol C Tables 4.2.6.8 and 6.1.1.4'
O O 0.0106 0.0060 'International Tables Vol C Tables 4.2.6.8 and 6.1.1.4'

loop_
_geom_angle_atom_site_label_1
_geom_angle_atom_site_label_2
_geom_angle_atom_site_label_3
_geom_angle
_geom_angle_site_symmetry_1
_geom_angle_site_symmetry_3
_geom_angle_publ_flag
O1 Nb1 N2 76.84(6) . . ?
O1 Nb1 N1 118.65(6) . . ?
O1 Nb1 C38 32.58(6) . . ?
N2 Nb1 C38 108.59(6) . . ?
N4 Nb1 O1 65.34(6) . . ?
N4 Nb1 N2 142.06(7) . . ?
N4 Nb1 N1 112.24(7) . . ?
N4 Nb1 C38 34.75(7) . . ?
N1 Nb1 N2 87.85(6) . . ?
N1 Nb1 C38 112.16(7) . . ?
N3 Nb1 O1 137.75(7) . . ?
N3 Nb1 N2 95.44(7) . . ?
N3 Nb1 N4 110.21(7) . . ?
N3 Nb1 N1 102.20(7) . . ?
N3 Nb1 C38 138.17(8) . . ?
O2 Nb2 N6 77.22(6) . . ?
O2 Nb2 N5 120.76(6) . . ?
O2 Nb2 C89 32.50(6) . . ?
N6 Nb2 C89 108.47(7) . . ?
N5 Nb2 N6 88.12(6) . . ?
N5 Nb2 C89 112.47(7) . . ?
N8 Nb2 O2 65.42(6) . . ?
N8 Nb2 N6 142.63(7) . . ?
N8 Nb2 N5 110.53(7) . . ?
N8 Nb2 C89 34.92(7) . . ?
N7 Nb2 O2 135.83(7) . . ?
N7 Nb2 N6 95.66(7) . . ?
N7 Nb2 N5 102.20(7) . . ?
N7 Nb2 N8 110.67(7) . . ?
N7 Nb2 C89 137.76(8) . . ?
C38 O1 Nb1 90.93(12) . . ?
C89 O2 Nb2 91.10(11) . . ?
C3 N2 Nb1 117.58(13) . . ?
C3 N2 C18 117.83(17) . . ?
C18 N2 Nb1 124.51(13) . . ?
C54 N6 Nb2 117.11(13) . . ?
C54 N6 C69 118.01(17) . . ?
C69 N6 Nb2 124.49(13) . . ?
C52 N5 Nb2 119.16(14) . . ?
C52 N5 C57 119.94(17) . . ?
C57 N5 Nb2 120.80(13) . . ?
C89 N8 Nb2 90.86(12) . . ?
C89 N8 C85 121.04(17) . . ?
C85 N8 Nb2 138.93(14) . . ?
C38 N4 Nb1 91.00(12) . . ?
C38 N4 C34 120.55(17) . . ?
C34 N4 Nb1 139.17(14) . . ?
C6 N1 Nb1 121.57(13) . . ?
C1 N1 Nb1 118.44(14) . . ?
C1 N1 C6 119.13(17) . . ?
C81 N7 Nb2 173.59(15) . . ?
C30 N3 Nb1 171.52(15) . . ?
N6 C54 C53 123.10(19) . . ?
N6 C54 C56 120.92(19) . . ?
C53 C54 C56 115.92(19) . . ?
N5 C52 C53 124.31(19) . . ?
N5 C52 C55 119.29(19) . . ?
C53 C52 C55 116.28(19) . . ?
C57 C58 C63 122.4(2) . . ?
C59 C58 C57 118.1(2) . . ?
C59 C58 C63 119.50(19) . . ?
C7 C6 N1 119.61(19) . . ?
C7 C6 C11 121.2(2) . . ?
C11 C6 N1 119.21(18) . . ?
N2 C3 C2 123.23(19) . . ?
N2 C3 C5 120.56(19) . . ?
C2 C3 C5 116.14(19) . . ?
C54 C53 H53 115.2 . . ?
C52 C53 C54 129.5(2) . . ?
C52 C53 H53 115.2 . . ?
C3 C2 H2 115.3 . . ?
C1 C2 C3 129.4(2) . . ?
C1 C2 H2 115.3 . . ?
C6 C7 C12 123.3(2) . . ?
C8 C7 C6 118.1(2) . . ?
C8 C7 C12 118.58(19) . . ?
N1 C1 C2 124.6(2) . . ?
N1 C1 C4 118.73(19) . . ?
C2 C1 C4 116.63(19) . . ?
C58 C57 N5 119.16(19) . . ?
C62 C57 N5 119.88(18) . . ?
C62 C57 C58 120.9(2) . . ?
C62 C61 H61 119.4 . . ?
C60 C61 H61 119.4 . . ?
C60 C61 C62 121.2(2) . . ?
O1 C38 Nb1 56.49(10) . . ?
O1 C38 N4 106.49(17) . . ?
O1 C38 C39 122.20(19) . . ?
N4 C38 Nb1 54.25(10) . . ?
C39 C38 Nb1 156.33(17) . . ?
C39 C38 N4 131.0(2) . . ?
C41 C40 C39 120.4(2) . . ?
C45 C40 C39 122.3(2) . . ?
C45 C40 C41 117.1(2) . . ?
C23 C27 H27 107.9 . . ?
C23 C27 C28 110.40(19) . . ?
C23 C27 C29 111.67(18) . . ?
C28 C27 H27 107.9 . . ?
C29 C27 H27 107.9 . . ?
C29 C27 C28 110.81(19) . . ?
C92 C91 C90 120.6(2) . . ?
C96 C91 C90 121.9(2) . . ?
C96 C91 C92 117.3(2) . . ?
O2 C89 Nb2 56.40(10) . . ?
O2 C89 N8 106.35(17) . . ?
O2 C89 C90 122.60(19) . . ?
N8 C89 Nb2 54.21(10) . . ?
C90 C89 Nb2 155.96(16) . . ?
C90 C89 N8 130.6(2) . . ?
C74 C69 N6 120.77(19) . . ?
C70 C69 N6 118.24(18) . . ?
C70 C69 C74 120.92(19) . . ?
C102 C97 C90 122.5(2) . . ?
C98 C97 C90 119.9(2) . . ?
C98 C97 C102 117.6(2) . . ?
C91 C90 C97 117.06(19) . . ?
C89 C90 C91 122.6(2) . . ?
C89 C90 C97 119.9(2) . . ?
C69 C74 C78 123.49(19) . . ?
C73 C74 C69 118.3(2) . . ?
C73 C74 C78 118.1(2) . . ?
C91 C92 H92 119.2 . . ?
C93 C92 C91 121.5(2) . . ?
C93 C92 H92 119.2 . . ?
C51 C46 C39 122.1(2) . . ?
C47 C46 C51 117.3(2) . . ?
C47 C46 C39 120.6(2) . . ?
C46 C51 H51 119.4 . . ?
C50 C51 C46 121.2(2) . . ?
C50 C51 H51 119.4 . . ?
C38 C39 C40 122.2(2) . . ?
C38 C39 C46 119.5(2) . . ?
C40 C39 C46 117.87(19) . . ?
C70 C75 H75 107.3 . . ?
C70 C75 C76 113.2(2) . . ?
C77 C75 H75 107.3 . . ?
C77 C75 C70 111.22(19) . . ?
C77 C75 C76 110.1(2) . . ?
C76 C75 H75 107.3 . . ?
C92 C93 H93 119.9 . . ?
C92 C93 C94 120.2(2) . . ?
C94 C93 H93 119.9 . . ?
C58 C63 H63 107.8 . . ?
C58 C63 C65 113.92(19) . . ?
C65 C63 H63 107.8 . . ?
C64 C63 C58 111.34(19) . . ?
C64 C63 H63 107.8 . . ?
C64 C63 C65 107.86(19) . . ?
C57 C62 C61 118.4(2) . . ?
C57 C62 C66 123.8(2) . . ?
C61 C62 C66 117.8(2) . . ?
C61 C60 H60 120.1 . . ?
C61 C60 C59 119.9(2) . . ?
C59 C60 H60 120.1 . . ?
C9 C10 H10 119.3 . . ?
C9 C10 C11 121.5(2) . . ?
C11 C10 H10 119.3 . . ?
C73 C72 H72 120.1 . . ?
C73 C72 C71 119.7(2) . . ?
C71 C72 H72 120.1 . . ?
C69 C70 C75 122.03(18) . . ?
C71 C70 C69 118.5(2) . . ?
C71 C70 C75 119.4(2) . . ?
C1 C4 H4A 109.5 . . ?
C1 C4 H4B 109.5 . . ?
C1 C4 H4C 109.5 . . ?
H4A C4 H4B 109.5 . . ?
H4A C4 H4C 109.5 . . ?
H4B C4 H4C 109.5 . . ?
C10 C9 H9 120.0 . . ?
C10 C9 C8 120.0(2) . . ?
C8 C9 H9 120.0 . . ?
C19 C24 H24 108.0 . . ?
C19 C24 C25 109.59(18) . . ?
C19 C24 C26 112.60(18) . . ?
C25 C24 H24 108.0 . . ?
C25 C24 C26 110.63(19) . . ?
C26 C24 H24 108.0 . . ?
C20 C19 C24 118.8(2) . . ?
C20 C19 C18 118.3(2) . . ?
C18 C19 C24 122.68(18) . . ?
C18 C23 C27 122.84(19) . . ?
C22 C23 C27 118.7(2) . . ?
C22 C23 C18 118.5(2) . . ?
C3 C5 H5A 109.5 . . ?
C3 C5 H5B 109.5 . . ?
C3 C5 H5C 109.5 . . ?
H5A C5 H5B 109.5 . . ?
H5A C5 H5C 109.5 . . ?
H5B C5 H5C 109.5 . . ?
C40 C41 H41 119.1 . . ?
C42 C41 C40 121.7(2) . . ?
C42 C41 H41 119.1 . . ?
C19 C20 H20 119.2 . . ?
C21 C20 C19 121.6(2) . . ?
C21 C20 H20 119.2 . . ?
C19 C18 N2 118.38(18) . . ?
C19 C18 C23 120.77(19) . . ?
C23 C18 N2 120.74(19) . . ?
C52 C55 H55A 109.5 . . ?
C52 C55 H55B 109.5 . . ?
C52 C55 H55C 109.5 . . ?
H55A C55 H55B 109.5 . . ?
H55A C55 H55C 109.5 . . ?
H55B C55 H55C 109.5 . . ?
C74 C73 H73 119.4 . . ?
C72 C73 C74 121.3(2) . . ?
C72 C73 H73 119.4 . . ?
C97 C102 H102 119.5 . . ?
C101 C102 C97 121.0(2) . . ?
C101 C102 H102 119.5 . . ?
C58 C59 H59 119.3 . . ?
C60 C59 C58 121.5(2) . . ?
C60 C59 H59 119.3 . . ?
C7 C8 H8 119.3 . . ?
C9 C8 C7 121.4(2) . . ?
C9 C8 H8 119.3 . . ?
C20 C21 H21 120.5 . . ?
C22 C21 C20 119.1(2) . . ?
C22 C21 H21 120.5 . . ?
N3 C30 C33 111.30(18) . . ?
N3 C30 C32 108.96(17) . . ?
N3 C30 C31 108.77(18) . . ?
C33 C30 C32 109.18(19) . . ?
C33 C30 C31 109.40(19) . . ?
C31 C30 C32 109.2(2) . . ?
C23 C22 H22 119.2 . . ?
C21 C22 C23 121.6(2) . . ?
C21 C22 H22 119.2 . . ?
C72 C71 C70 121.1(2) . . ?
C72 C71 H71 119.5 . . ?
C70 C71 H71 119.5 . . ?
C7 C12 H12 108.1 . . ?
C7 C12 C13 112.22(19) . . ?
C7 C12 C14 111.7(2) . . ?
C13 C12 H12 108.1 . . ?
C14 C12 H12 108.1 . . ?
C14 C12 C13 108.4(2) . . ?
C74 C78 H78 108.0 . . ?
C74 C78 C79 111.82(19) . . ?
C74 C78 C80 109.97(19) . . ?
C79 C78 H78 108.0 . . ?
C80 C78 H78 108.0 . . ?
C80 C78 C79 110.9(2) . . ?
C41 C42 H42 119.9 . . ?
C41 C42 C43 120.1(2) . . ?
C43 C42 H42 119.9 . . ?
C54 C56 H56A 109.5 . . ?
C54 C56 H56B 109.5 . . ?
C54 C56 H56C 109.5 . . ?
H56A C56 H56B 109.5 . . ?
H56A C56 H56C 109.5 . . ?
H56B C56 H56C 109.5 . . ?
N7 C81 C83 111.22(18) . . ?
N7 C81 C84 108.40(18) . . ?
N7 C81 C82 109.50(17) . . ?
C83 C81 C84 109.70(19) . . ?
C83 C81 C82 109.51(19) . . ?
C84 C81 C82 108.46(19) . . ?
C101 C100 H100 120.3 . . ?
C99 C100 H100 120.3 . . ?
C99 C100 C101 119.4(2) . . ?
N8 C85 C87 111.92(18) . . ?
N8 C85 C88 111.23(18) . . ?
N8 C85 C86 107.11(17) . . ?
C88 C85 C87 109.99(19) . . ?
C88 C85 C86 108.6(2) . . ?
C86 C85 C87 107.87(19) . . ?
C91 C96 H96 119.5 . . ?
C95 C96 C91 121.0(2) . . ?
C95 C96 H96 119.5 . . ?
C96 C95 H95 119.6 . . ?
C94 C95 C96 120.7(2) . . ?
C94 C95 H95 119.6 . . ?
C93 C94 H94 120.4 . . ?
C95 C94 C93 119.3(2) . . ?
C95 C94 H94 120.4 . . ?
C85 C87 H87A 109.5 . . ?
C85 C87 H87B 109.5 . . ?
C85 C87 H87C 109.5 . . ?
H87A C87 H87B 109.5 . . ?
H87A C87 H87C 109.5 . . ?
H87B C87 H87C 109.5 . . ?
C24 C25 H25A 109.5 . . ?
C24 C25 H25B 109.5 . . ?
C24 C25 H25C 109.5 . . ?
H25A C25 H25B 109.5 . . ?
H25A C25 H25C 109.5 . . ?
H25B C25 H25C 109.5 . . ?
C50 C49 H49 120.4 . . ?
C48 C49 H49 120.4 . . ?
C48 C49 C50 119.2(2) . . ?
C6 C11 C15 122.9(2) . . ?
C10 C11 C6 117.8(2) . . ?
C10 C11 C15 119.2(2) . . ?
C51 C50 C49 120.8(2) . . ?
C51 C50 H50 119.6 . . ?
C49 C50 H50 119.6 . . ?
C42 C43 H43 120.5 . . ?
C44 C43 C42 119.1(2) . . ?
C44 C43 H43 120.5 . . ?
C102 C101 C100 120.5(2) . . ?
C102 C101 H101 119.7 . . ?
C100 C101 H101 119.7 . . ?
C97 C98 H98 119.4 . . ?
C99 C98 C97 121.2(2) . . ?
C99 C98 H98 119.4 . . ?
H36A C36 H36B 109.5 . . ?
H36A C36 H36C 109.5 . . ?
H36B C36 H36C 109.5 . . ?
C34 C36 H36A 109.5 . . ?
C34 C36 H36B 109.5 . . ?
C34 C36 H36C 109.5 . . ?
C100 C99 C98 120.3(2) . . ?
C100 C99 H99 119.9 . . ?
C98 C99 H99 119.9 . . ?
C40 C45 H45 119.3 . . ?
C44 C45 C40 121.3(2) . . ?
C44 C45 H45 119.3 . . ?
C85 C88 H88A 109.5 . . ?
C85 C88 H88B 109.5 . . ?
C85 C88 H88C 109.5 . . ?
H88A C88 H88B 109.5 . . ?
H88A C88 H88C 109.5 . . ?
H88B C88 H88C 109.5 . . ?
C49 C48 H48 119.9 . . ?
C49 C48 C47 120.2(2) . . ?
C47 C48 H48 119.9 . . ?
N4 C34 C36 111.41(18) . . ?
N4 C34 C37 111.75(18) . . ?
N4 C34 C35 107.20(17) . . ?
C37 C34 C36 109.73(19) . . ?
C37 C34 C35 107.4(2) . . ?
C35 C34 C36 109.21(19) . . ?
C81 C83 H83A 109.5 . . ?
C81 C83 H83B 109.5 . . ?
C81 C83 H83C 109.5 . . ?
H83A C83 H83B 109.5 . . ?
H83A C83 H83C 109.5 . . ?
H83B C83 H83C 109.5 . . ?
C62 C66 H66 108.2 . . ?
C62 C66 C67 112.25(19) . . ?
C62 C66 C68 109.6(2) . . ?
C67 C66 H66 108.2 . . ?
C68 C66 H66 108.2 . . ?
C68 C66 C67 110.2(2) . . ?
C46 C47 H47 119.4 . . ?
C48 C47 C46 121.2(2) . . ?
C48 C47 H47 119.4 . . ?
C34 C37 H37A 109.5 . . ?
C34 C37 H37B 109.5 . . ?
C34 C37 H37C 109.5 . . ?
H37A C37 H37B 109.5 . . ?
H37A C37 H37C 109.5 . . ?
H37B C37 H37C 109.5 . . ?
C75 C77 H77A 109.5 . . ?
C75 C77 H77B 109.5 . . ?
C75 C77 H77C 109.5 . . ?
H77A C77 H77B 109.5 . . ?
H77A C77 H77C 109.5 . . ?
H77B C77 H77C 109.5 . . ?
C43 C44 C45 120.7(2) . . ?
C43 C44 H44 119.7 . . ?
C45 C44 H44 119.7 . . ?
C27 C28 H28A 109.5 . . ?
C27 C28 H28B 109.5 . . ?
C27 C28 H28C 109.5 . . ?
H28A C28 H28B 109.5 . . ?
H28A C28 H28C 109.5 . . ?
H28B C28 H28C 109.5 . . ?
C27 C29 H29A 109.5 . . ?
C27 C29 H29B 109.5 . . ?
C27 C29 H29C 109.5 . . ?
H29A C29 H29B 109.5 . . ?
H29A C29 H29C 109.5 . . ?
H29B C29 H29C 109.5 . . ?
C34 C35 H35A 109.5 . . ?
C34 C35 H35B 109.5 . . ?
C34 C35 H35C 109.5 . . ?
H35A C35 H35B 109.5 . . ?
H35A C35 H35C 109.5 . . ?
H35B C35 H35C 109.5 . . ?
C11 C15 H15 107.1 . . ?
C11 C15 C17 112.6(2) . . ?
C17 C15 H15 107.1 . . ?
C16 C15 C11 111.9(2) . . ?
C16 C15 H15 107.1 . . ?
C16 C15 C17 110.8(2) . . ?
C30 C33 H33A 109.5 . . ?
C30 C33 H33B 109.5 . . ?
C30 C33 H33C 109.5 . . ?
H33A C33 H33B 109.5 . . ?
H33A C33 H33C 109.5 . . ?
H33B C33 H33C 109.5 . . ?
C81 C84 H84A 109.5 . . ?
C81 C84 H84B 109.5 . . ?
C81 C84 H84C 109.5 . . ?
H84A C84 H84B 109.5 . . ?
H84A C84 H84C 109.5 . . ?
H84B C84 H84C 109.5 . . ?
C85 C86 H86A 109.5 . . ?
C85 C86 H86B 109.5 . . ?
C85 C86 H86C 109.5 . . ?
H86A C86 H86B 109.5 . . ?
H86A C86 H86C 109.5 . . ?
H86B C86 H86C 109.5 . . ?
C78 C79 H79A 109.5 . . ?
C78 C79 H79B 109.5 . . ?
C78 C79 H79C 109.5 . . ?
H79A C79 H79B 109.5 . . ?
H79A C79 H79C 109.5 . . ?
H79B C79 H79C 109.5 . . ?
C81 C82 H82A 109.5 . . ?
C81 C82 H82B 109.5 . . ?
C81 C82 H82C 109.5 . . ?
H82A C82 H82B 109.5 . . ?
H82A C82 H82C 109.5 . . ?
H82B C82 H82C 109.5 . . ?
C30 C32 H32A 109.5 . . ?
C30 C32 H32B 109.5 . . ?
C30 C32 H32C 109.5 . . ?
H32A C32 H32B 109.5 . . ?
H32A C32 H32C 109.5 . . ?
H32B C32 H32C 109.5 . . ?
C12 C13 H13A 109.5 . . ?
C12 C13 H13B 109.5 . . ?
C12 C13 H13C 109.5 . . ?
H13A C13 H13B 109.5 . . ?
H13A C13 H13C 109.5 . . ?
H13B C13 H13C 109.5 . . ?
C63 C65 H65A 109.5 . . ?
C63 C65 H65B 109.5 . . ?
C63 C65 H65C 109.5 . . ?
H65A C65 H65B 109.5 . . ?
H65A C65 H65C 109.5 . . ?
H65B C65 H65C 109.5 . . ?
C66 C67 H67A 109.5 . . ?
C66 C67 H67B 109.5 . . ?
C66 C67 H67C 109.5 . . ?
H67A C67 H67B 109.5 . . ?
H67A C67 H67C 109.5 . . ?
H67B C67 H67C 109.5 . . ?
C24 C26 H26A 109.5 . . ?
C24 C26 H26B 109.5 . . ?
C24 C26 H26C 109.5 . . ?
H26A C26 H26B 109.5 . . ?
H26A C26 H26C 109.5 . . ?
H26B C26 H26C 109.5 . . ?
C75 C76 H76A 109.5 . . ?
C75 C76 H76B 109.5 . . ?
C75 C76 H76C 109.5 . . ?
H76A C76 H76B 109.5 . . ?
H76A C76 H76C 109.5 . . ?
H76B C76 H76C 109.5 . . ?
C66 C68 H68A 109.5 . . ?
C66 C68 H68B 109.5 . . ?
C66 C68 H68C 109.5 . . ?
H68A C68 H68B 109.5 . . ?
H68A C68 H68C 109.5 . . ?
H68B C68 H68C 109.5 . . ?
C63 C64 H64A 109.5 . . ?
C63 C64 H64B 109.5 . . ?
C63 C64 H64C 109.5 . . ?
H64A C64 H64B 109.5 . . ?
H64A C64 H64C 109.5 . . ?
H64B C64 H64C 109.5 . . ?
C78 C80 H80A 109.5 . . ?
C78 C80 H80B 109.5 . . ?
C78 C80 H80C 109.5 . . ?
H80A C80 H80B 109.5 . . ?
H80A C80 H80C 109.5 . . ?
H80B C80 H80C 109.5 . . ?
C30 C31 H31A 109.5 . . ?
C30 C31 H31B 109.5 . . ?
C30 C31 H31C 109.5 . . ?
H31A C31 H31B 109.5 . . ?
H31A C31 H31C 109.5 . . ?
H31B C31 H31C 109.5 . . ?
C15 C17 H17A 109.5 . . ?
C15 C17 H17B 109.5 . . ?
C15 C17 H17C 109.5 . . ?
H17A C17 H17B 109.5 . . ?
H17A C17 H17C 109.5 . . ?
H17B C17 H17C 109.5 . . ?
C12 C14 H14A 109.5 . . ?
C12 C14 H14B 109.5 . . ?
C12 C14 H14C 109.5 . . ?
H14A C14 H14B 109.5 . . ?
H14A C14 H14C 109.5 . . ?
H14B C14 H14C 109.5 . . ?
C15 C16 H16A 109.5 . . ?
C15 C16 H16B 109.5 . . ?
C15 C16 H16C 109.5 . . ?
H16A C16 H16B 109.5 . . ?
H16A C16 H16C 109.5 . . ?
H16B C16 H16C 109.5 . . ?

loop_
_geom_bond_atom_site_label_1
_geom_bond_atom_site_label_2
_geom_bond_distance
_geom_bond_site_symmetry_2
_geom_bond_publ_flag
Nb1 O1 2.0910(15) . ?
Nb1 N2 2.1718(17) . ?
Nb1 N4 2.0353(17) . ?
Nb1 N1 2.1271(17) . ?
Nb1 N3 1.7777(17) . ?
Nb1 C38 2.507(2) . ?
Nb2 O2 2.0888(15) . ?
Nb2 N6 2.1721(17) . ?
Nb2 N5 2.1363(17) . ?
Nb2 N8 2.0342(17) . ?
Nb2 N7 1.7718(17) . ?
Nb2 C89 2.507(2) . ?
O1 C38 1.351(3) . ?
O2 C89 1.347(3) . ?
N2 C3 1.329(3) . ?
N2 C18 1.457(3) . ?
N6 C54 1.331(3) . ?
N6 C69 1.457(3) . ?
N5 C52 1.344(3) . ?
N5 C57 1.454(3) . ?
N8 C89 1.436(3) . ?
N8 C85 1.500(3) . ?
N4 C38 1.429(3) . ?
N4 C34 1.509(3) . ?
N1 C6 1.451(3) . ?
N1 C1 1.347(3) . ?
N7 C81 1.466(3) . ?
N3 C30 1.465(3) . ?
C54 C53 1.420(3) . ?
C54 C56 1.515(3) . ?
C52 C53 1.398(3) . ?
C52 C55 1.508(3) . ?
C58 C57 1.412(3) . ?
C58 C63 1.523(3) . ?
C58 C59 1.394(3) . ?
C6 C7 1.409(3) . ?
C6 C11 1.412(3) . ?
C3 C2 1.421(3) . ?
C3 C5 1.517(3) . ?
C53 H53 0.9500 . ?
C2 H2 0.9500 . ?
C2 C1 1.390(3) . ?
C7 C8 1.391(3) . ?
C7 C12 1.523(3) . ?
C1 C4 1.512(3) . ?
C57 C62 1.402(3) . ?
C61 H61 0.9500 . ?
C61 C62 1.404(3) . ?
C61 C60 1.373(3) . ?
C38 C39 1.365(3) . ?
C40 C39 1.484(3) . ?
C40 C41 1.399(3) . ?
C40 C45 1.394(3) . ?
C27 H27 1.0000 . ?
C27 C23 1.521(3) . ?
C27 C28 1.532(3) . ?
C27 C29 1.531(3) . ?
C91 C90 1.484(3) . ?
C91 C92 1.400(3) . ?
C91 C96 1.398(3) . ?
C89 C90 1.361(3) . ?
C69 C74 1.404(3) . ?
C69 C70 1.399(3) . ?
C97 C90 1.489(3) . ?
C97 C102 1.403(3) . ?
C97 C98 1.400(3) . ?
C74 C73 1.398(3) . ?
C74 C78 1.515(3) . ?
C92 H92 0.9500 . ?
C92 C93 1.381(3) . ?
C46 C51 1.404(3) . ?
C46 C39 1.489(3) . ?
C46 C47 1.402(3) . ?
C51 H51 0.9500 . ?
C51 C50 1.381(3) . ?
C75 H75 1.0000 . ?
C75 C70 1.525(3) . ?
C75 C77 1.524(3) . ?
C75 C76 1.526(3) . ?
C93 H93 0.9500 . ?
C93 C94 1.386(3) . ?
C63 H63 1.0000 . ?
C63 C65 1.531(3) . ?
C63 C64 1.522(3) . ?
C62 C66 1.525(3) . ?
C60 H60 0.9500 . ?
C60 C59 1.384(3) . ?
C10 H10 0.9500 . ?
C10 C9 1.377(3) . ?
C10 C11 1.397(3) . ?
C72 H72 0.9500 . ?
C72 C73 1.371(3) . ?
C72 C71 1.389(3) . ?
C70 C71 1.392(3) . ?
C4 H4A 0.9800 . ?
C4 H4B 0.9800 . ?
C4 H4C 0.9800 . ?
C9 H9 0.9500 . ?
C9 C8 1.382(3) . ?
C24 H24 1.0000 . ?
C24 C19 1.522(3) . ?
C24 C25 1.525(3) . ?
C24 C26 1.535(3) . ?
C19 C20 1.392(3) . ?
C19 C18 1.402(3) . ?
C23 C18 1.403(3) . ?
C23 C22 1.392(3) . ?
C5 H5A 0.9800 . ?
C5 H5B 0.9800 . ?
C5 H5C 0.9800 . ?
C41 H41 0.9500 . ?
C41 C42 1.385(3) . ?
C20 H20 0.9500 . ?
C20 C21 1.384(3) . ?
C55 H55A 0.9800 . ?
C55 H55B 0.9800 . ?
C55 H55C 0.9800 . ?
C73 H73 0.9500 . ?
C102 H102 0.9500 . ?
C102 C101 1.388(3) . ?
C59 H59 0.9500 . ?
C8 H8 0.9500 . ?
C21 H21 0.9500 . ?
C21 C22 1.378(3) . ?
C30 C33 1.528(3) . ?
C30 C32 1.534(3) . ?
C30 C31 1.530(3) . ?
C22 H22 0.9500 . ?
C71 H71 0.9500 . ?
C12 H12 1.0000 . ?
C12 C13 1.535(3) . ?
C12 C14 1.526(4) . ?
C78 H78 1.0000 . ?
C78 C79 1.537(3) . ?
C78 C80 1.533(3) . ?
C42 H42 0.9500 . ?
C42 C43 1.385(3) . ?
C56 H56A 0.9800 . ?
C56 H56B 0.9800 . ?
C56 H56C 0.9800 . ?
C81 C83 1.527(3) . ?
C81 C84 1.535(3) . ?
C81 C82 1.541(3) . ?
C100 H100 0.9500 . ?
C100 C101 1.390(4) . ?
C100 C99 1.382(4) . ?
C85 C87 1.537(3) . ?
C85 C88 1.523(3) . ?
C85 C86 1.532(3) . ?
C96 H96 0.9500 . ?
C96 C95 1.385(3) . ?
C95 H95 0.9500 . ?
C95 C94 1.379(3) . ?
C94 H94 0.9500 . ?
C87 H87A 0.9800 . ?
C87 H87B 0.9800 . ?
C87 H87C 0.9800 . ?
C25 H25A 0.9800 . ?
C25 H25B 0.9800 . ?
C25 H25C 0.9800 . ?
C49 H49 0.9500 . ?
C49 C50 1.385(4) . ?
C49 C48 1.383(4) . ?
C11 C15 1.522(3) . ?
C50 H50 0.9500 . ?
C43 H43 0.9500 . ?
C43 C44 1.384(4) . ?
C101 H101 0.9500 . ?
C98 H98 0.9500 . ?
C98 C99 1.396(3) . ?
C36 H36A 0.9800 . ?
C36 H36B 0.9800 . ?
C36 H36C 0.9800 . ?
C36 C34 1.533(3) . ?
C99 H99 0.9500 . ?
C45 H45 0.9500 . ?
C45 C44 1.386(3) . ?
C88 H88A 0.9800 . ?
C88 H88B 0.9800 . ?
C88 H88C 0.9800 . ?
C48 H48 0.9500 . ?
C48 C47 1.396(3) . ?
C34 C37 1.526(3) . ?
C34 C35 1.532(3) . ?
C83 H83A 0.9800 . ?
C83 H83B 0.9800 . ?
C83 H83C 0.9800 . ?
C66 H66 1.0000 . ?
C66 C67 1.539(3) . ?
C66 C68 1.529(3) . ?
C47 H47 0.9500 . ?
C37 H37A 0.9800 . ?
C37 H37B 0.9800 . ?
C37 H37C 0.9800 . ?
C77 H77A 0.9800 . ?
C77 H77B 0.9800 . ?
C77 H77C 0.9800 . ?
C44 H44 0.9500 . ?
C28 H28A 0.9800 . ?
C28 H28B 0.9800 . ?
C28 H28C 0.9800 . ?
C29 H29A 0.9800 . ?
C29 H29B 0.9800 . ?
C29 H29C 0.9800 . ?
C35 H35A 0.9800 . ?
C35 H35B 0.9800 . ?
C35 H35C 0.9800 . ?
C15 H15 1.0000 . ?
C15 C17 1.526(3) . ?
C15 C16 1.505(4) . ?
C33 H33A 0.9800 . ?
C33 H33B 0.9800 . ?
C33 H33C 0.9800 . ?
C84 H84A 0.9800 . ?
C84 H84B 0.9800 . ?
C84 H84C 0.9800 . ?
C86 H86A 0.9800 . ?
C86 H86B 0.9800 . ?
C86 H86C 0.9800 . ?
C79 H79A 0.9800 . ?
C79 H79B 0.9800 . ?
C79 H79C 0.9800 . ?
C82 H82A 0.9800 . ?
C82 H82B 0.9800 . ?
C82 H82C 0.9800 . ?
C32 H32A 0.9800 . ?
C32 H32B 0.9800 . ?
C32 H32C 0.9800 . ?
C13 H13A 0.9800 . ?
C13 H13B 0.9800 . ?
C13 H13C 0.9800 . ?
C65 H65A 0.9800 . ?
C65 H65B 0.9800 . ?
C65 H65C 0.9800 . ?
C67 H67A 0.9800 . ?
C67 H67B 0.9800 . ?
C67 H67C 0.9800 . ?
C26 H26A 0.9800 . ?
C26 H26B 0.9800 . ?
C26 H26C 0.9800 . ?
C76 H76A 0.9800 . ?
C76 H76B 0.9800 . ?
C76 H76C 0.9800 . ?
C68 H68A 0.9800 . ?
C68 H68B 0.9800 . ?
C68 H68C 0.9800 . ?
C64 H64A 0.9800 . ?
C64 H64B 0.9800 . ?
C64 H64C 0.9800 . ?
C80 H80A 0.9800 . ?
C80 H80B 0.9800 . ?
C80 H80C 0.9800 . ?
C31 H31A 0.9800 . ?
C31 H31B 0.9800 . ?
C31 H31C 0.9800 . ?
C17 H17A 0.9800 . ?
C17 H17B 0.9800 . ?
C17 H17C 0.9800 . ?
C14 H14A 0.9800 . ?
C14 H14B 0.9800 . ?
C14 H14C 0.9800 . ?
C16 H16A 0.9800 . ?
C16 H16B 0.9800 . ?
C16 H16C 0.9800 . ?
